data_7053348
loop_
_publ_author_name
'Ghosh, Shishir'
'Khanam, Kamrun N.'
'Hossain, G. M. Golzar'
'Haworth, Daniel T.'
'Lindeman, Sergey V.'
'Hogarth, Graeme'
'Kabir, Shariff E.'

_publ_section_title
;
 The rational synthesis of tetranuclear heterometallic butterfly clusters:
 reactions of [M2(CO)6(\m-pyS)2] (M = Re, Mn) with group VIII metal
 carbonyls
;
_journal_issue 9
_journal_name_full 'New Journal of Chemistry'
_journal_page_first 1875
_journal_paper_doi 10.1039/b9nj00526a
_journal_volume 34
_journal_year 2010
_chemical_formula_moiety 'C18 H4 Mn N O13 Os3 S'
_chemical_formula_sum 'C18 H4 Mn N O13 Os3 S'
_chemical_formula_weight 1099.82
_chemical_name_systematic
;
?
;
_space_group_IT_number 2
_symmetry_cell_setting triclinic
_symmetry_space_group_name_Hall '-P 1'
_symmetry_space_group_name_H-M 'P -1'
_atom_sites_solution_hydrogens geom
_atom_sites_solution_primary direct
_atom_sites_solution_secondary difmap
_audit_creation_method SHELXL-97
_cell_angle_alpha 70.739(5)
_cell_angle_beta 83.786(4)
_cell_angle_gamma 88.325(6)
_cell_formula_units_Z 2
_cell_length_a 8.4909(3)
_cell_length_b 10.1166(9)
_cell_length_c 15.1573(11)
_cell_measurement_reflns_used 4427
_cell_measurement_temperature 298(2)
_cell_measurement_theta_max 27.48
_cell_measurement_theta_min 2.91
_cell_volume 1221.87(15)
_computing_cell_refinement 'CAD4 Express (Enraf Nonius, 1994)'
_computing_data_collection 'CAD4 Express (Enraf Nonius, 1994)'
_computing_data_reduction 'CAD4 Express (Enraf Nonius, 1994)'
_computing_molecular_graphics 'Ortep-3 for Windows (Farrugia, 1997)'
_computing_publication_material 'WinGX publication routines (Farrugia, 1999)'
_computing_structure_refinement 'SHELXL-97 (Sheldrick, 1997)'
_computing_structure_solution 'SHELXS-97 (Sheldrick, 1990)'
_diffrn_ambient_temperature 298(2)
_diffrn_measured_fraction_theta_full 0.997
_diffrn_measured_fraction_theta_max 0.997
_diffrn_measurement_device_type 'Enraf-Nonius CAD4'
_diffrn_measurement_method 'omega scans'
_diffrn_radiation_monochromator graphite
_diffrn_radiation_source 'fine-focus sealed tube'
_diffrn_radiation_type MoK\a
_diffrn_radiation_wavelength 0.71073
_diffrn_reflns_av_R_equivalents 0.0164
_diffrn_reflns_av_sigmaI/netI 0.0362
_diffrn_reflns_limit_h_max 0
_diffrn_reflns_limit_h_min -10
_diffrn_reflns_limit_k_max 12
_diffrn_reflns_limit_k_min -12
_diffrn_reflns_limit_l_max 18
_diffrn_reflns_limit_l_min -18
_diffrn_reflns_number 4822
_diffrn_reflns_theta_full 25.29
_diffrn_reflns_theta_max 25.29
_diffrn_reflns_theta_min 1.43
_exptl_absorpt_coefficient_mu 16.205
_exptl_absorpt_correction_T_max 0.1948
_exptl_absorpt_correction_T_min 0.1948
_exptl_absorpt_correction_type psi-scan
_exptl_absorpt_process_details
;
[North et al. (1968) Acta. Cryst. A24, 351]
;
_exptl_crystal_colour Red
_exptl_crystal_density_diffrn 2.989
_exptl_crystal_density_method 'not measured'
_exptl_crystal_description Block
_exptl_crystal_F_000 984
_exptl_crystal_size_max 0.15
_exptl_crystal_size_mid 0.15
_exptl_crystal_size_min 0.15
_refine_diff_density_max 1.087
_refine_diff_density_min -1.417
_refine_diff_density_rms 0.188
_refine_ls_extinction_method none
_refine_ls_goodness_of_fit_ref 1.048
_refine_ls_hydrogen_treatment constr
_refine_ls_matrix_type full
_refine_ls_number_parameters 334
_refine_ls_number_reflns 4427
_refine_ls_number_restraints 0
_refine_ls_restrained_S_all 1.048
_refine_ls_R_factor_all 0.0387
_refine_ls_R_factor_gt 0.0267
_refine_ls_shift/su_max 0.000
_refine_ls_shift/su_mean 0.000
_refine_ls_structure_factor_coef Fsqd
_refine_ls_weighting_details 'calc w=1/[\s^2^(Fo^2^)+(0.0382P)^2^+1.7180P] where P=(Fo^2^+2Fc^2^)/3'
_refine_ls_weighting_scheme calc
_refine_ls_wR_factor_gt 0.0672
_refine_ls_wR_factor_ref 0.0695
_reflns_number_gt 3671
_reflns_number_total 4427
_reflns_threshold_expression >2sigma(I)
_cod_data_source_file b9nj00526a.txt
_cod_data_source_block comp4
_cod_depositor_comments
;
The following automatic conversions were performed:

'_symmetry_cell_setting' value 'Triclinic' changed to 'triclinic'
according to /home/saulius/struct/CIF-dictionaries/cif_core.dic
dictionary named 'cif_core.dic' version 2.4.2 from 2011-04-26.

Automatic conversion script
Id: cif_fix_values 1891 2012-01-12 08:04:46Z andrius 
;
_cod_database_code 7053348

loop_
_symmetry_equiv_pos_as_xyz
'x, y, z'
'-x, -y, -z'

loop_
_atom_site_label
_atom_site_type_symbol
_atom_site_fract_x
_atom_site_fract_y
_atom_site_fract_z
_atom_site_U_iso_or_equiv
_atom_site_adp_type
_atom_site_occupancy
_atom_site_symmetry_multiplicity
_atom_site_calc_flag
_atom_site_refinement_flags
Os1 Os 0.28183(4) 0.77343(3) 0.12092(2) 0.03599(10) Uani 1 1 d .
Os2 Os 0.17915(3) 0.48825(3) 0.175082(19) 0.02888(9) Uani 1 1 d .
Os3 Os 0.35751(3) 0.56967(3) 0.292605(19) 0.02642(9) Uani 1 1 d .
Mn1 Mn 0.15998(13) 0.32507(11) 0.36649(7) 0.0276(2) Uani 1 1 d .
S1 S 0.4552(2) 0.4405(2) 0.19047(12) 0.0300(4) Uani 1 1 d .
O1 O 0.5873(10) 0.7019(9) 0.0156(5) 0.090(3) Uani 1 1 d .
O2 O 0.1440(13) 0.9145(10) -0.0643(6) 0.099(3) Uani 1 1 d .
O3 O 0.4356(11) 1.0315(8) 0.1335(6) 0.086(3) Uani 1 1 d .
O4 O -0.0209(8) 0.8280(8) 0.2354(5) 0.0628(19) Uani 1 1 d .
O5 O 0.1765(8) 0.7333(7) 0.4074(4) 0.0527(16) Uani 1 1 d .
O6 O 0.6399(8) 0.7634(7) 0.2640(6) 0.064(2) Uani 1 1 d .
O7 O 0.5018(9) 0.3708(7) 0.4628(5) 0.064(2) Uani 1 1 d .
O8 O -0.1666(8) 0.5688(9) 0.1923(6) 0.079(2) Uani 1 1 d .
O9 O 0.1856(9) 0.5660(8) -0.0375(4) 0.065(2) Uani 1 1 d .
O10 O 0.0871(10) 0.1926(8) 0.1923(5) 0.074(2) Uani 1 1 d .
O11 O -0.0959(8) 0.5079(7) 0.4028(5) 0.0593(18) Uani 1 1 d .
O12 O -0.0868(10) 0.1076(8) 0.4086(6) 0.080(2) Uani 1 1 d .
O13 O 0.1893(8) 0.2116(7) 0.5694(4) 0.0551(17) Uani 1 1 d .
N1 N 0.3523(8) 0.2084(6) 0.3327(4) 0.0326(14) Uani 1 1 d .
C1 C 0.4780(12) 0.7232(10) 0.0556(6) 0.055(3) Uani 1 1 d .
C2 C 0.1911(13) 0.8625(11) 0.0051(7) 0.059(3) Uani 1 1 d .
C3 C 0.3789(13) 0.9357(10) 0.1289(7) 0.056(3) Uani 1 1 d .
C4 C 0.0890(12) 0.8040(9) 0.1951(6) 0.044(2) Uani 1 1 d .
C5 C 0.2424(9) 0.6706(9) 0.3642(5) 0.0364(18) Uani 1 1 d .
C6 C 0.5366(10) 0.6915(9) 0.2714(6) 0.041(2) Uani 1 1 d .
C7 C 0.4350(11) 0.4369(8) 0.4010(6) 0.0395(19) Uani 1 1 d .
C8 C -0.0353(10) 0.5423(10) 0.1849(6) 0.044(2) Uani 1 1 d .
C9 C 0.1882(10) 0.5374(10) 0.0416(6) 0.042(2) Uani 1 1 d .
C10 C 0.1231(11) 0.2999(9) 0.1952(6) 0.043(2) Uani 1 1 d .
C11 C 0.0062(10) 0.4403(9) 0.3877(5) 0.0384(19) Uani 1 1 d .
C12 C 0.0117(11) 0.1928(9) 0.3896(6) 0.043(2) Uani 1 1 d .
C13 C 0.1772(10) 0.2555(9) 0.4905(6) 0.042(2) Uani 1 1 d .
C14 C 0.4700(9) 0.2649(8) 0.2644(5) 0.0305(16) Uani 1 1 d .
C15 C 0.6048(10) 0.1924(8) 0.2486(6) 0.0394(19) Uani 1 1 d .
H15 H 0.6832 0.2352 0.2006 0.047 Uiso 1 1 calc R
C16 C 0.6214(12) 0.0549(9) 0.3055(6) 0.048(2) Uani 1 1 d .
H16 H 0.7125 0.0047 0.2980 0.058 Uiso 1 1 calc R
C17 C 0.4971(12) -0.0063(9) 0.3744(6) 0.049(2) Uani 1 1 d .
H17 H 0.5023 -0.0994 0.4123 0.059 Uiso 1 1 calc R
C18 C 0.3683(11) 0.0730(8) 0.3850(6) 0.041(2) Uani 1 1 d .
H18 H 0.2866 0.0311 0.4311 0.050 Uiso 1 1 calc R

loop_
_atom_site_aniso_label
_atom_site_aniso_U_11
_atom_site_aniso_U_22
_atom_site_aniso_U_33
_atom_site_aniso_U_23
_atom_site_aniso_U_13
_atom_site_aniso_U_12
Os1 0.04087(19) 0.02976(17) 0.03113(16) -0.00209(12) -0.00279(13) 0.00135(14)
Os2 0.02862(16) 0.03198(17) 0.02702(15) -0.01050(12) -0.00481(11) 0.00119(12)
Os3 0.02785(16) 0.02270(15) 0.02826(15) -0.00712(11) -0.00486(11) -0.00041(12)
Mn1 0.0290(6) 0.0222(6) 0.0277(5) -0.0042(4) 0.0018(4) -0.0022(5)
S1 0.0289(10) 0.0278(10) 0.0310(9) -0.0078(8) -0.0001(7) 0.0025(8)
O1 0.090(6) 0.076(6) 0.066(5) 0.012(4) 0.039(5) 0.017(5)
O2 0.135(8) 0.097(7) 0.057(5) -0.006(5) -0.044(5) 0.024(6)
O3 0.118(7) 0.047(5) 0.089(6) -0.011(4) -0.027(5) -0.026(5)
O4 0.049(4) 0.069(5) 0.071(5) -0.027(4) -0.002(3) 0.017(4)
O5 0.056(4) 0.058(4) 0.053(4) -0.031(3) 0.000(3) 0.004(3)
O6 0.034(4) 0.055(4) 0.114(6) -0.040(4) -0.006(4) -0.010(3)
O7 0.083(5) 0.045(4) 0.060(4) -0.003(3) -0.039(4) 0.001(4)
O8 0.040(4) 0.115(7) 0.113(6) -0.079(6) -0.019(4) 0.017(4)
O9 0.075(5) 0.090(6) 0.031(3) -0.019(3) -0.010(3) 0.002(4)
O10 0.106(7) 0.054(5) 0.069(5) -0.025(4) -0.022(4) -0.013(4)
O11 0.050(4) 0.057(4) 0.065(4) -0.017(3) 0.006(3) 0.019(3)
O12 0.072(5) 0.069(5) 0.087(6) -0.007(4) -0.014(4) -0.032(5)
O13 0.070(5) 0.059(4) 0.032(3) -0.009(3) -0.009(3) 0.018(4)
N1 0.036(4) 0.023(3) 0.037(3) -0.009(3) 0.002(3) -0.001(3)
C1 0.060(6) 0.051(6) 0.037(5) 0.003(4) 0.012(4) -0.002(5)
C2 0.066(7) 0.054(6) 0.050(6) -0.010(5) -0.010(5) 0.010(5)
C3 0.072(7) 0.037(5) 0.048(5) 0.001(4) -0.004(5) -0.013(5)
C4 0.056(6) 0.029(4) 0.043(5) -0.006(4) -0.008(4) 0.009(4)
C5 0.031(4) 0.037(5) 0.037(4) -0.007(4) -0.004(3) -0.003(4)
C6 0.040(5) 0.032(5) 0.058(5) -0.024(4) -0.006(4) 0.006(4)
C7 0.054(5) 0.026(4) 0.043(5) -0.014(4) -0.014(4) -0.001(4)
C8 0.033(5) 0.064(6) 0.048(5) -0.032(5) -0.011(4) -0.004(4)
C9 0.037(5) 0.053(6) 0.035(5) -0.015(4) 0.001(3) -0.001(4)
C10 0.047(5) 0.040(5) 0.046(5) -0.017(4) -0.018(4) 0.003(4)
C11 0.041(5) 0.042(5) 0.027(4) -0.005(3) -0.004(3) -0.003(4)
C12 0.040(5) 0.036(5) 0.046(5) -0.005(4) -0.003(4) -0.006(4)
C13 0.044(5) 0.037(5) 0.042(5) -0.012(4) 0.003(4) 0.005(4)
C14 0.030(4) 0.028(4) 0.036(4) -0.013(3) -0.008(3) -0.003(3)
C15 0.043(5) 0.031(4) 0.043(4) -0.012(4) -0.003(4) 0.014(4)
C16 0.059(6) 0.036(5) 0.053(5) -0.019(4) -0.014(4) 0.017(4)
C17 0.073(7) 0.021(4) 0.053(5) -0.009(4) -0.017(5) 0.014(4)
C18 0.055(5) 0.027(4) 0.040(4) -0.008(3) -0.005(4) 0.000(4)

loop_
_atom_type_symbol
_atom_type_description
_atom_type_scat_dispersion_real
_atom_type_scat_dispersion_imag
_atom_type_scat_source
C C 0.0033 0.0016 'International Tables Vol C Tables 4.2.6.8 and 6.1.1.4'
H H 0.0000 0.0000 'International Tables Vol C Tables 4.2.6.8 and 6.1.1.4'
N N 0.0061 0.0033 'International Tables Vol C Tables 4.2.6.8 and 6.1.1.4'
O O 0.0106 0.0060 'International Tables Vol C Tables 4.2.6.8 and 6.1.1.4'
S S 0.1246 0.1234 'International Tables Vol C Tables 4.2.6.8 and 6.1.1.4'
Mn Mn 0.3368 0.7283 'International Tables Vol C Tables 4.2.6.8 and 6.1.1.4'
Os Os -1.2165 7.6030 'International Tables Vol C Tables 4.2.6.8 and 6.1.1.4'

loop_
_geom_angle_atom_site_label_1
_geom_angle_atom_site_label_2
_geom_angle_atom_site_label_3
_geom_angle
C3 Os1 C2 97.3(4)
C3 Os1 C4 91.2(4)
C2 Os1 C4 91.7(4)
C3 Os1 C1 92.1(5)
C2 Os1 C1 92.7(4)
C4 Os1 C1 174.1(4)
C3 Os1 Os3 100.5(3)
C2 Os1 Os3 162.0(3)
C4 Os1 Os3 85.3(2)
C1 Os1 Os3 89.3(3)
C3 Os1 Os2 158.8(3)
C2 Os1 Os2 103.8(3)
C4 Os1 Os2 86.4(3)
C1 Os1 Os2 88.8(3)
Os3 Os1 Os2 58.313(11)
C8 Os2 C10 92.3(4)
C8 Os2 C9 92.2(4)
C10 Os2 C9 92.9(4)
C8 Os2 S1 167.2(2)
C10 Os2 S1 94.8(3)
C9 Os2 S1 98.1(3)
C8 Os2 Os3 112.6(2)
C10 Os2 Os3 123.6(2)
C9 Os2 Os3 132.9(3)
S1 Os2 Os3 54.63(4)
C8 Os2 Mn1 92.4(3)
C10 Os2 Mn1 68.0(2)
C9 Os2 Mn1 160.6(3)
S1 Os2 Mn1 80.42(5)
Os3 Os2 Mn1 61.47(2)
C8 Os2 Os1 91.1(3)
C10 Os2 Os1 172.5(3)
C9 Os2 Os1 80.3(3)
S1 Os2 Os1 83.22(5)
Os3 Os2 Os1 60.820(12)
Mn1 Os2 Os1 118.52(3)
C5 Os3 C7 93.2(3)
C5 Os3 C6 90.3(3)
C7 Os3 C6 92.5(4)
C5 Os3 S1 169.0(2)
C7 Os3 S1 93.5(2)
C6 Os3 S1 98.1(2)
C5 Os3 Os2 114.5(2)
C7 Os3 Os2 122.0(2)
C6 Os3 Os2 134.0(3)
S1 Os3 Os2 54.46(5)
C5 Os3 Os1 91.1(2)
C7 Os3 Os1 172.9(3)
C6 Os3 Os1 81.8(3)
S1 Os3 Os1 83.16(5)
Os2 Os3 Os1 60.866(12)
C5 Os3 Mn1 95.0(2)
C7 Os3 Mn1 68.3(3)
C6 Os3 Mn1 160.3(3)
S1 Os3 Mn1 79.34(5)
Os2 Os3 Mn1 59.73(2)
Os1 Os3 Mn1 116.96(3)
C12 Mn1 C13 85.1(4)
C12 Mn1 C11 88.1(4)
C13 Mn1 C11 89.8(4)
C12 Mn1 N1 97.0(3)
C13 Mn1 N1 93.3(3)
C11 Mn1 N1 174.2(3)
C12 Mn1 Os2 108.9(3)
C13 Mn1 Os2 165.7(3)
C11 Mn1 Os2 87.8(2)
N1 Mn1 Os2 88.02(17)
C12 Mn1 Os3 166.6(3)
C13 Mn1 Os3 107.0(3)
C11 Mn1 Os3 86.1(3)
N1 Mn1 Os3 88.30(17)
Os2 Mn1 Os3 58.80(2)
C14 S1 Os2 107.3(3)
C14 S1 Os3 105.6(2)
Os2 S1 Os3 70.91(5)
C14 N1 C18 116.7(7)
C14 N1 Mn1 123.1(5)
C18 N1 Mn1 120.0(5)
O1 C1 Os1 176.3(9)
O2 C2 Os1 177.2(11)
O3 C3 Os1 179.7(11)
O4 C4 Os1 176.7(8)
O5 C5 Os3 178.2(7)
O6 C6 Os3 176.0(8)
O7 C7 Os3 169.3(8)
O8 C8 Os2 177.0(9)
O9 C9 Os2 176.6(8)
O10 C10 Os2 169.1(8)
O11 C11 Mn1 176.7(8)
O12 C12 Mn1 176.9(9)
O13 C13 Mn1 179.5(9)
N1 C14 C15 123.2(7)
N1 C14 S1 119.5(6)
C15 C14 S1 117.3(6)
C14 C15 C16 119.1(8)
C14 C15 H15 120.5
C16 C15 H15 120.5
C15 C16 C17 118.1(8)
C15 C16 H16 120.9
C17 C16 H16 120.9
C18 C17 C16 118.9(8)
C18 C17 H17 120.6
C16 C17 H17 120.6
N1 C18 C17 123.9(8)
N1 C18 H18 118.0
C17 C18 H18 118.0

loop_
_geom_bond_atom_site_label_1
_geom_bond_atom_site_label_2
_geom_bond_distance
Os1 C1 1.985(10)
Os1 C2 1.922(10)
Os1 C3 1.903(10)
Os1 C4 1.960(10)
Os1 Os3 2.8600(5)
Os1 Os2 2.8613(5)
Os2 C8 1.890(9)
Os2 C10 1.894(9)
Os2 C9 1.911(8)
Os2 S1 2.4001(19)
Os2 Os3 2.7874(4)
Os2 Mn1 2.8147(11)
Os3 C5 1.902(8)
Os3 C7 1.914(8)
Os3 C6 1.918(9)
Os3 S1 2.4051(18)
Os3 Mn1 2.8632(11)
Mn1 C12 1.787(9)
Mn1 C13 1.797(9)
Mn1 C11 1.799(9)
Mn1 N1 2.104(6)
S1 C14 1.769(8)
O1 C1 1.108(11)
O2 C2 1.121(12)
O3 C3 1.120(11)
O4 C4 1.125(11)
O5 C5 1.148(10)
O6 C6 1.129(10)
O7 C7 1.152(10)
O8 C8 1.141(10)
O9 C9 1.139(10)
O10 C10 1.153(10)
O11 C11 1.139(10)
O12 C12 1.163(10)
O13 C13 1.146(10)
N1 C14 1.348(10)
N1 C18 1.349(10)
C14 C15 1.384(11)
C15 C16 1.386(12)
C15 H15 0.9300
C16 C17 1.400(13)
C16 H16 0.9300
C17 C18 1.364(12)
C17 H17 0.9300
C18 H18 0.9300
